data_4300813
loop_
_publ_author_name
'Sanghoon Kim'
'Jong Seung Kim'
'Sung Kuk Kim'
'Il-Hwan Suh'
'Sang Ook Kang'
'Jaejung Ko'

_publ_contact_author_name 'Jaejung Ko'
_publ_section_title
;

Two Organometallic Fragments Inclusioned in a 1,3-Alternate Calix[4]arene

Tetraphosphane: Evidence for Transition Metal-Arene Interaction through

the Cavity

;
_journal_name_full 'Inorganic Chemistry'
_journal_page_first 1846
_journal_page_last 1851
_journal_paper_doi 10.1021/ic048402l
_journal_volume 44
_journal_year 2005
_chemical_formula_sum 'C86 H80 Ag2 B2 Cl4 F8 O4 P4'
_chemical_formula_weight 1832.54
_chemical_name_systematic
;

?

;
_space_group_IT_number 15
_symmetry_cell_setting monoclinic
_symmetry_space_group_name_Hall '-C 2yc'
_symmetry_space_group_name_H-M 'C 1 2/c 1'
_atom_sites_solution_hydrogens geom
_atom_sites_solution_primary direct
_atom_sites_solution_secondary difmap
_audit_creation_method SHELXL-97
_cell_angle_alpha 90.00
_cell_angle_beta 97.9780(10)
_cell_angle_gamma 90.00
_cell_formula_units_Z 4
_cell_length_a 18.7622(14)
_cell_length_b 13.7204(10)
_cell_length_c 32.702(2)
_cell_measurement_reflns_used 4334
_cell_measurement_temperature 293(2)
_cell_measurement_theta_max 23.108
_cell_measurement_theta_min 2.192
_cell_volume 8336.8(10)
_computing_cell_refinement 'SMART (Bruker, 1999)'
_computing_data_collection 'SMART (Bruker, 1999)'
_computing_data_reduction 'SAINT-Plus (Bruker, 1999)'
_computing_molecular_graphics 'Ortep-3 for Windows (Farrugia, 1997)'
_computing_publication_material 'SHELXL-97 (Sheldrick, 1997)'
_computing_structure_refinement 'SHELXL-97 (Sheldrick, 1997)'
_computing_structure_solution 'SHELXS-97 (Sheldrick, 1997)'
_diffrn_ambient_temperature 293(2)
_diffrn_measured_fraction_theta_full 0.995
_diffrn_measured_fraction_theta_max 0.995
_diffrn_measurement_device_type 'Bruker SMART 1000 CCD diffractometer'
_diffrn_measurement_method \w-scans
_diffrn_radiation_monochromator graphite
_diffrn_radiation_source 'fine-focus sealed tube'
_diffrn_radiation_type MoK\a
_diffrn_radiation_wavelength 0.71073
_diffrn_reflns_av_R_equivalents 0.0902
_diffrn_reflns_av_sigmaI/netI 0.1158
_diffrn_reflns_limit_h_max 25
_diffrn_reflns_limit_h_min -24
_diffrn_reflns_limit_k_max 18
_diffrn_reflns_limit_k_min -17
_diffrn_reflns_limit_l_max 25
_diffrn_reflns_limit_l_min -43
_diffrn_reflns_number 29783
_diffrn_reflns_theta_full 28.33
_diffrn_reflns_theta_max 28.33
_diffrn_reflns_theta_min 1.85
_exptl_absorpt_coefficient_mu 0.742
_exptl_absorpt_correction_T_max 0.879
_exptl_absorpt_correction_T_min 0.604
_exptl_absorpt_correction_type 'SADABS (Sheldrick, 1996)'
_exptl_crystal_colour colorless
_exptl_crystal_density_diffrn 1.460
_exptl_crystal_density_method 'not measured'
_exptl_crystal_description block
_exptl_crystal_F_000 3728
_exptl_crystal_size_max 0.254
_exptl_crystal_size_mid 0.218
_exptl_crystal_size_min 0.174
_refine_diff_density_max 0.741
_refine_diff_density_min -0.914
_refine_diff_density_rms 0.076
_refine_ls_extinction_coef 0.00016(6)
_refine_ls_extinction_expression Fc^*^=kFc[1+0.001xFc^2^\l^3^/sin(2\q)]^-1/4^
_refine_ls_extinction_method SHELXL
_refine_ls_goodness_of_fit_ref 0.883
_refine_ls_hydrogen_treatment mixed
_refine_ls_matrix_type full
_refine_ls_number_parameters 498
_refine_ls_number_reflns 10374
_refine_ls_number_restraints 0
_refine_ls_restrained_S_all 0.883
_refine_ls_R_factor_all 0.1388
_refine_ls_R_factor_gt 0.0555
_refine_ls_shift/su_max 0.000
_refine_ls_shift/su_mean 0.000
_refine_ls_structure_factor_coef Fsqd
_refine_ls_weighting_details 'calc w=1/[\s^2^(Fo^2^)+(0.0815P)^2^+0.0000P] where P=(Fo^2^+2Fc^2^)/3'
_refine_ls_weighting_scheme calc
_refine_ls_wR_factor_gt 0.1404
_refine_ls_wR_factor_ref 0.1727
_reflns_number_gt 4471
_reflns_number_total 10374
_reflns_threshold_expression >2sigma(I)
_cod_data_source_file ic048402lsi20041117_060434_1.cif
_cod_data_source_block kor235bm
_cod_original_cell_volume 8336.9(11)
_cod_database_code 4300813

loop_
_symmetry_equiv_pos_as_xyz
'x, y, z'
'-x, y, -z+1/2'
'x+1/2, y+1/2, z'
'-x+1/2, y+1/2, -z+1/2'
'-x, -y, -z'
'x, -y, z-1/2'
'-x+1/2, -y+1/2, -z'
'x+1/2, -y+1/2, z-1/2'

loop_
_atom_site_label
_atom_site_type_symbol
_atom_site_fract_x
_atom_site_fract_y
_atom_site_fract_z
_atom_site_U_iso_or_equiv
_atom_site_adp_type
_atom_site_occupancy
_atom_site_symmetry_multiplicity
_atom_site_calc_flag
_atom_site_refinement_flags
_atom_site_disorder_assembly
_atom_site_disorder_group
Cl1 Cl 0.3921(3) 0.2999(4) 0.05268(17) 0.298(3) Uani 1 1 d . . .
Cl2 Cl 0.4390(3) 0.1076(4) 0.05589(18) 0.295(3) Uani 1 1 d . . .
CC C 0.4482(10) 0.2236(14) 0.0777(4) 0.297(12) Uani 1 1 d . . .
HC1 H 0.4396 0.2204 0.1063 0.356 Uiso 1 1 calc R . .
HC2 H 0.4970 0.2466 0.0774 0.356 Uiso 1 1 calc R . .
Ag Ag 0.08221(2) 0.26246(3) 0.153329(13) 0.06371(17) Uani 1 1 d . . .
P1 P 0.03920(7) 0.12893(9) 0.10742(4) 0.0481(3) Uani 1 1 d . . .
P2 P 0.18581(7) 0.36898(8) 0.16803(4) 0.0454(3) Uani 1 1 d . . .
O1 O 0.11398(15) 0.37545(19) 0.25019(9) 0.0431(7) Uani 1 1 d . . .
O2 O 0.04684(16) 0.12209(19) 0.31691(9) 0.0447(7) Uani 1 1 d . . .
B B 0.1012(4) 0.7594(5) 0.1672(3) 0.076(2) Uani 1 1 d . . .
F1 F 0.0957(3) 0.6769(3) 0.18610(18) 0.156(2) Uani 1 1 d . . .
F2 F 0.1599(2) 0.8115(4) 0.18690(19) 0.1560(19) Uani 1 1 d . . .
F3 F 0.0470(2) 0.8203(3) 0.17077(17) 0.1325(17) Uani 1 1 d . . .
F4 F 0.1152(5) 0.7512(4) 0.12926(19) 0.220(4) Uani 1 1 d . . .
C1 C 0.1181(3) 0.0730(4) 0.09105(15) 0.0539(12) Uani 1 1 d . . .
C2 C 0.1519(3) 0.1199(4) 0.06123(18) 0.0736(16) Uani 1 1 d . . .
H2 H 0.1311 0.1748 0.0478 0.088 Uiso 1 1 calc R . .
C3 C 0.2178(4) 0.0837(6) 0.0516(2) 0.093(2) Uani 1 1 d . . .
H3 H 0.2412 0.1157 0.0321 0.112 Uiso 1 1 calc R . .
C4 C 0.2477(4) 0.0019(6) 0.0705(2) 0.098(2) Uani 1 1 d . . .
H4 H 0.2908 -0.0221 0.0637 0.117 Uiso 1 1 calc R . .
C5 C 0.2146(4) -0.0447(5) 0.0995(2) 0.0860(19) Uani 1 1 d . . .
H5 H 0.2351 -0.1006 0.1122 0.103 Uiso 1 1 calc R . .
C6 C 0.1505(3) -0.0094(4) 0.11005(17) 0.0687(15) Uani 1 1 d . . .
H6 H 0.1288 -0.0413 0.1302 0.082 Uiso 1 1 calc R . .
C7 C -0.0154(3) 0.1631(3) 0.05959(14) 0.0528(12) Uani 1 1 d . . .
C8 C -0.0239(4) 0.2584(4) 0.04799(18) 0.0778(18) Uani 1 1 d . . .
H8 H -0.0016 0.3065 0.0652 0.093 Uiso 1 1 calc R . .
C9 C -0.0650(5) 0.2854(5) 0.0112(2) 0.107(3) Uani 1 1 d . . .
H9 H -0.0701 0.3509 0.0040 0.128 Uiso 1 1 calc R . .
C10 C -0.0974(5) 0.2167(7) -0.0139(2) 0.119(3) Uani 1 1 d . . .
H10 H -0.1256 0.2348 -0.0383 0.143 Uiso 1 1 calc R . .
C11 C -0.0896(4) 0.1199(6) -0.0038(2) 0.113(3) Uani 1 1 d . . .
H11 H -0.1116 0.0724 -0.0216 0.136 Uiso 1 1 calc R . .
C12 C -0.0487(4) 0.0937(4) 0.03286(17) 0.0837(19) Uani 1 1 d . . .
H12 H -0.0434 0.0281 0.0398 0.100 Uiso 1 1 calc R . .
C13 C -0.0104(3) 0.0295(3) 0.12720(15) 0.0565(13) Uani 1 1 d . . .
H13A H -0.0280 -0.0134 0.1045 0.068 Uiso 1 1 calc R . .
H13B H 0.0225 -0.0078 0.1468 0.068 Uiso 1 1 calc R . .
C14 C 0.1976(3) 0.4403(4) 0.12271(16) 0.0660(15) Uani 1 1 d . . .
C15 C 0.2700(2) 0.3012(3) 0.17764(14) 0.0451(11) Uani 1 1 d . . .
C16 C 0.3289(3) 0.3311(3) 0.20485(17) 0.0591(13) Uani 1 1 d . . .
H16 H 0.3263 0.3882 0.2199 0.071 Uiso 1 1 calc R . .
C17 C 0.3917(3) 0.2772(4) 0.2100(2) 0.0709(16) Uani 1 1 d . . .
H17 H 0.4306 0.2976 0.2288 0.085 Uiso 1 1 calc R . .
C18 C 0.3970(3) 0.1945(4) 0.18774(19) 0.0666(15) Uani 1 1 d . . .
H18 H 0.4400 0.1599 0.1904 0.080 Uiso 1 1 calc R . .
C19 C 0.3387(3) 0.1625(4) 0.16146(18) 0.0659(15) Uani 1 1 d . . .
H19 H 0.3418 0.1050 0.1468 0.079 Uiso 1 1 calc R . .
C20 C 0.2755(3) 0.2144(3) 0.15653(16) 0.0573(13) Uani 1 1 d . . .
H20 H 0.2360 0.1911 0.1389 0.069 Uiso 1 1 calc R . .
C21 C 0.1899(2) 0.4613(3) 0.20848(14) 0.0470(11) Uani 1 1 d . . .
H21A H 0.2359 0.4946 0.2100 0.056 Uiso 1 1 calc R . .
H21B H 0.1526 0.5091 0.2002 0.056 Uiso 1 1 calc R . .
C22 C 0.1816(2) 0.4260(3) 0.25096(14) 0.0518(12) Uani 1 1 d . . .
H22A H 0.2209 0.3825 0.2609 0.062 Uiso 1 1 calc R . .
H22B H 0.1832 0.4810 0.2697 0.062 Uiso 1 1 calc R . .
C23 C 0.0850(2) 0.3840(3) 0.28692(13) 0.0401(10) Uani 1 1 d . . .
C24 C 0.0299(2) 0.4520(3) 0.28758(13) 0.0396(10) Uani 1 1 d . . .
C25 C 0.0040(3) 0.4670(3) 0.32529(14) 0.0478(11) Uani 1 1 d . . .
H25 H -0.0323 0.5125 0.3269 0.057 Uiso 1 1 calc R . .
C26 C 0.0317(3) 0.4152(3) 0.35992(15) 0.0526(12) Uani 1 1 d . . .
H26 H 0.0154 0.4278 0.3850 0.063 Uiso 1 1 calc R . .
C27 C 0.0831(3) 0.3450(3) 0.35783(15) 0.0518(12) Uani 1 1 d . . .
H27 H 0.0995 0.3085 0.3812 0.062 Uiso 1 1 calc R . .
C28 C 0.1117(2) 0.3271(3) 0.32109(14) 0.0433(10) Uani 1 1 d . . .
C29 C 0.0000 0.5094(4) 0.2500 0.0470(16) Uani 1 2 d S . .
H29A H 0.0379 0.5513 0.2426 0.056 Uiso 0.50 1 calc PR . .
H29B H -0.0379 0.5513 0.2574 0.056 Uiso 0.50 1 calc PR . .
C31 C 0.1502(2) 0.1754(3) 0.28645(14) 0.0449(11) Uani 1 1 d . . .
C32 C 0.1928(3) 0.1631(3) 0.25551(16) 0.0527(12) Uani 1 1 d . . .
H32 H 0.2339 0.2011 0.2557 0.063 Uiso 1 1 calc R . .
C35 C 0.0685(2) 0.0515(3) 0.25277(13) 0.0409(10) Uani 1 1 d . . .
C36 C 0.0893(2) 0.1162(3) 0.28496(13) 0.0421(10) Uani 1 1 d . . .
C30 C 0.1691(3) 0.2505(3) 0.31988(15) 0.0514(12) Uani 1 1 d . . .
H30A H 0.2137 0.2823 0.3156 0.062 Uiso 1 1 calc R . .
H30B H 0.1772 0.2178 0.3464 0.062 Uiso 1 1 calc R . .
C33 C 0.1759(3) 0.0967(3) 0.22468(15) 0.0538(12) Uani 1 1 d . . .
H33 H 0.2062 0.0881 0.2047 0.065 Uiso 1 1 calc R . .
C34 C 0.1139(3) 0.0423(3) 0.22322(14) 0.0501(12) Uani 1 1 d . . .
H34 H 0.1024 -0.0018 0.2017 0.060 Uiso 1 1 calc R . .
C40 C 0.1999(6) 0.5361(6) 0.1211(2) 0.146(4) Uani 1 1 d . . .
H40 H 0.1944 0.5715 0.1447 0.175 Uiso 1 1 calc R . .
C41 C 0.2100(7) 0.5866(7) 0.0855(3) 0.166(4) Uani 1 1 d . . .
H41 H 0.2116 0.6543 0.0864 0.199 Uiso 1 1 calc R . .
C42 C 0.2172(6) 0.5441(8) 0.0518(3) 0.171(5) Uani 1 1 d . . .
H42 H 0.2214 0.5776 0.0275 0.205 Uiso 1 1 calc R . .
C43 C 0.2180(14) 0.4551(10) 0.0543(4) 0.47(2) Uani 1 1 d . . .
H43 H 0.2272 0.4204 0.0311 0.559 Uiso 1 1 calc R . .
C44 C 0.2064(12) 0.4017(8) 0.0888(3) 0.394(16) Uani 1 1 d . . .
H44 H 0.2051 0.3341 0.0868 0.472 Uiso 1 1 calc R . .
C45 C 0.0000 -0.0075(4) 0.2500 0.0543(18) Uani 1 2 d S . .
H45A H -0.0029 -0.0493 0.2259 0.065 Uiso 0.50 1 calc PR . .
H45B H 0.0029 -0.0493 0.2741 0.065 Uiso 0.50 1 calc PR . .
C46 C 0.0731(3) 0.0619(4) 0.35190(14) 0.0564(13) Uani 1 1 d . . .
H46A H 0.1069 0.0985 0.3712 0.068 Uiso 1 1 calc R . .
H46B H 0.0978 0.0055 0.3428 0.068 Uiso 1 1 calc R . .

loop_
_atom_site_aniso_label
_atom_site_aniso_U_11
_atom_site_aniso_U_22
_atom_site_aniso_U_33
_atom_site_aniso_U_23
_atom_site_aniso_U_13
_atom_site_aniso_U_12
Cl1 0.333(7) 0.305(5) 0.227(5) 0.080(4) -0.058(5) -0.077(5)
Cl2 0.293(5) 0.266(5) 0.334(7) 0.106(5) 0.070(5) -0.086(4)
CC 0.33(2) 0.43(3) 0.110(9) 0.089(13) -0.028(11) -0.24(2)
Ag 0.0591(3) 0.0731(3) 0.0584(3) -0.0242(2) 0.00638(19) -0.0134(2)
P1 0.0567(8) 0.0516(7) 0.0349(6) -0.0083(5) 0.0027(6) -0.0021(6)
P2 0.0484(7) 0.0457(6) 0.0423(7) -0.0070(5) 0.0072(6) -0.0005(5)
O1 0.0449(18) 0.0438(15) 0.0418(17) -0.0055(13) 0.0105(14) -0.0047(13)
O2 0.0510(19) 0.0463(16) 0.0364(16) 0.0016(14) 0.0047(15) 0.0071(14)
B 0.066(5) 0.063(4) 0.098(6) -0.005(4) 0.013(4) 0.001(4)
F1 0.197(5) 0.057(2) 0.228(6) 0.026(3) 0.078(4) 0.008(3)
F2 0.090(3) 0.162(4) 0.208(6) 0.013(4) -0.008(4) -0.017(3)
F3 0.094(3) 0.086(3) 0.220(5) 0.012(3) 0.031(3) 0.020(2)
F4 0.395(12) 0.168(5) 0.109(4) -0.018(4) 0.077(6) 0.056(6)
C1 0.054(3) 0.068(3) 0.038(3) -0.019(2) 0.004(2) -0.006(3)
C2 0.080(4) 0.086(4) 0.058(4) -0.006(3) 0.021(3) -0.001(3)
C3 0.081(5) 0.127(6) 0.079(5) -0.014(4) 0.037(4) -0.018(4)
C4 0.068(4) 0.129(6) 0.093(6) -0.033(5) 0.002(4) 0.019(4)
C5 0.080(5) 0.107(5) 0.071(4) -0.005(4) 0.008(4) 0.023(4)
C6 0.071(4) 0.084(4) 0.049(3) -0.006(3) 0.000(3) 0.013(3)
C7 0.059(3) 0.059(3) 0.039(3) -0.003(2) 0.003(2) -0.001(2)
C8 0.117(5) 0.063(3) 0.053(3) -0.004(3) 0.009(3) 0.008(3)
C9 0.157(8) 0.094(5) 0.065(4) 0.013(4) -0.003(5) 0.041(5)
C10 0.117(7) 0.171(8) 0.061(4) 0.013(5) -0.017(4) 0.042(6)
C11 0.129(7) 0.120(6) 0.074(5) -0.008(4) -0.044(5) -0.006(5)
C12 0.107(5) 0.074(4) 0.059(4) -0.005(3) -0.026(3) -0.008(3)
C13 0.074(4) 0.052(3) 0.043(3) -0.009(2) 0.008(3) -0.001(2)
C14 0.095(4) 0.060(3) 0.048(3) 0.007(3) 0.026(3) 0.022(3)
C15 0.050(3) 0.045(2) 0.041(3) -0.004(2) 0.012(2) -0.003(2)
C16 0.049(3) 0.054(3) 0.073(4) -0.010(3) 0.006(3) -0.006(2)
C17 0.050(3) 0.073(4) 0.085(4) 0.004(3) -0.007(3) 0.000(3)
C18 0.049(3) 0.067(3) 0.083(4) 0.011(3) 0.008(3) 0.014(3)
C19 0.068(4) 0.058(3) 0.071(4) -0.011(3) 0.010(3) 0.012(3)
C20 0.054(3) 0.057(3) 0.058(3) -0.012(2) 0.002(3) -0.001(2)
C21 0.049(3) 0.044(2) 0.048(3) -0.011(2) 0.009(2) -0.004(2)
C22 0.048(3) 0.062(3) 0.047(3) -0.011(2) 0.013(2) -0.015(2)
C23 0.041(2) 0.038(2) 0.042(2) -0.0065(19) 0.008(2) -0.0085(19)
C24 0.046(3) 0.031(2) 0.041(3) -0.0041(18) 0.004(2) -0.0054(19)
C25 0.053(3) 0.044(2) 0.048(3) -0.008(2) 0.013(2) -0.002(2)
C26 0.067(3) 0.053(3) 0.042(3) -0.009(2) 0.018(3) -0.011(2)
C27 0.062(3) 0.047(3) 0.044(3) 0.006(2) -0.002(2) -0.006(2)
C28 0.046(3) 0.044(2) 0.039(3) -0.005(2) 0.004(2) -0.005(2)
C29 0.058(4) 0.034(3) 0.052(4) 0.000 0.017(3) 0.000
C31 0.049(3) 0.038(2) 0.046(3) 0.004(2) 0.001(2) 0.005(2)
C32 0.052(3) 0.047(3) 0.060(3) 0.010(2) 0.012(3) 0.006(2)
C35 0.046(3) 0.039(2) 0.036(2) 0.0055(19) 0.002(2) 0.0059(19)
C36 0.050(3) 0.042(2) 0.034(2) 0.0055(19) 0.008(2) 0.010(2)
C30 0.051(3) 0.048(3) 0.051(3) 0.001(2) -0.005(2) 0.000(2)
C33 0.056(3) 0.060(3) 0.047(3) 0.005(2) 0.016(3) 0.017(2)
C34 0.061(3) 0.050(3) 0.038(3) -0.001(2) 0.004(2) 0.013(2)
C40 0.282(12) 0.092(5) 0.073(5) 0.026(4) 0.058(7) 0.018(6)
C41 0.302(14) 0.112(6) 0.086(6) 0.046(6) 0.037(8) 0.017(8)
C42 0.287(13) 0.151(8) 0.098(7) 0.070(7) 0.104(8) 0.113(9)
C43 1.11(6) 0.199(13) 0.174(12) 0.115(11) 0.38(2) 0.31(2)
C44 1.00(5) 0.120(8) 0.117(8) 0.039(7) 0.278(18) 0.162(16)
C45 0.084(5) 0.035(3) 0.044(4) 0.000 0.007(4) 0.000
C46 0.064(3) 0.067(3) 0.039(3) 0.009(2) 0.011(2) 0.013(3)

loop_
_atom_type_symbol
_atom_type_description
_atom_type_scat_dispersion_real
_atom_type_scat_dispersion_imag
_atom_type_scat_source
C C 0.0033 0.0016 'International Tables Vol C Tables 4.2.6.8 and 6.1.1.4'
H H 0.0000 0.0000 'International Tables Vol C Tables 4.2.6.8 and 6.1.1.4'
B B 0.0013 0.0007 'International Tables Vol C Tables 4.2.6.8 and 6.1.1.4'
O O 0.0106 0.0060 'International Tables Vol C Tables 4.2.6.8 and 6.1.1.4'
F F 0.0171 0.0103 'International Tables Vol C Tables 4.2.6.8 and 6.1.1.4'
P P 0.1023 0.0942 'International Tables Vol C Tables 4.2.6.8 and 6.1.1.4'
Ag Ag -0.8971 1.1015 'International Tables Vol C Tables 4.2.6.8 and 6.1.1.4'
Cl Cl 0.1484 0.1585 'International Tables Vol C Tables 4.2.6.8 and 6.1.1.4'

loop_
_geom_angle_atom_site_label_1
_geom_angle_atom_site_label_2
_geom_angle_atom_site_label_3
_geom_angle
_geom_angle_site_symmetry_1
_geom_angle_site_symmetry_3
_geom_angle_publ_flag
Cl1 CC Cl2 111.2(8) . . ?
P2 Ag P1 139.77(4) . . ?
C7 P1 C1 104.0(2) . . ?
C7 P1 C13 104.2(2) . . ?
C1 P1 C13 105.4(2) . . ?
C7 P1 Ag 115.97(16) . . ?
C1 P1 Ag 106.64(15) . . ?
C13 P1 Ag 119.14(16) . . ?
C14 P2 C15 102.4(2) . . ?
C14 P2 C21 102.7(2) . . ?
C15 P2 C21 106.3(2) . . ?
C14 P2 Ag 110.4(2) . . ?
C15 P2 Ag 112.22(14) . . ?
C21 P2 Ag 120.93(15) . . ?
C23 O1 C22 113.1(3) . . ?
C36 O2 C46 113.1(3) . . ?
F1 B F4 114.6(6) . . ?
F1 B F3 113.1(6) . . ?
F4 B F3 113.1(8) . . ?
F1 B F2 109.7(7) . . ?
F4 B F2 103.4(7) . . ?
F3 B F2 101.6(6) . . ?
C6 C1 C2 118.4(5) . . ?
C6 C1 P1 122.5(4) . . ?
C2 C1 P1 118.8(4) . . ?
C1 C2 C3 119.6(6) . . ?
C4 C3 C2 120.3(6) . . ?
C5 C4 C3 120.3(6) . . ?
C4 C5 C6 120.3(6) . . ?
C5 C6 C1 121.0(6) . . ?
C8 C7 C12 117.3(5) . . ?
C8 C7 P1 121.3(4) . . ?
C12 C7 P1 121.4(4) . . ?
C7 C8 C9 121.8(6) . . ?
C10 C9 C8 119.5(7) . . ?
C9 C10 C11 120.8(7) . . ?
C10 C11 C12 119.2(7) . . ?
C11 C12 C7 121.3(6) . . ?
C46 C13 P1 114.2(3) 2 . ?
C44 C14 C40 112.0(7) . . ?
C44 C14 P2 122.5(6) . . ?
C40 C14 P2 125.5(5) . . ?
C16 C15 C20 117.8(4) . . ?
C16 C15 P2 123.8(3) . . ?
C20 C15 P2 118.4(4) . . ?
C15 C16 C17 120.8(5) . . ?
C18 C17 C16 120.4(5) . . ?
C17 C18 C19 119.5(5) . . ?
C18 C19 C20 120.7(5) . . ?
C19 C20 C15 120.6(5) . . ?
C22 C21 P2 116.6(3) . . ?
O1 C22 C21 110.1(4) . . ?
O1 C23 C24 116.7(4) . . ?
O1 C23 C28 120.2(4) . . ?
C24 C23 C28 123.0(4) . . ?
C23 C24 C25 117.4(4) . . ?
C23 C24 C29 122.1(4) . . ?
C25 C24 C29 120.5(4) . . ?
C26 C25 C24 120.7(4) . . ?
C27 C26 C25 120.7(4) . . ?
C26 C27 C28 121.3(4) . . ?
C23 C28 C27 116.8(4) . . ?
C23 C28 C30 123.1(4) . . ?
C27 C28 C30 120.1(4) . . ?
C24 C29 C24 116.7(5) . 2 ?
C32 C31 C36 117.2(4) . . ?
C32 C31 C30 120.8(4) . . ?
C36 C31 C30 122.0(4) . . ?
C33 C32 C31 121.6(5) . . ?
C34 C35 C36 116.9(4) . . ?
C34 C35 C45 120.8(4) . . ?
C36 C35 C45 122.3(4) . . ?
C35 C36 C31 122.6(4) . . ?
C35 C36 O2 118.2(4) . . ?
C31 C36 O2 119.2(4) . . ?
C31 C30 C28 113.5(4) . . ?
C32 C33 C34 119.7(4) . . ?
C33 C34 C35 121.8(4) . . ?
C14 C40 C41 122.8(8) . . ?
C42 C41 C40 122.7(9) . . ?
C43 C42 C41 113.7(9) . . ?
C42 C43 C44 125.3(11) . . ?
C14 C44 C43 123.3(11) . . ?
C35 C45 C35 115.2(5) 2 . ?
O2 C46 C13 109.1(4) . 2 ?

loop_
_geom_bond_atom_site_label_1
_geom_bond_atom_site_label_2
_geom_bond_distance
_geom_bond_site_symmetry_2
_geom_bond_publ_flag
Cl1 CC 1.623(19) . ?
Cl2 CC 1.743(18) . ?
Ag P2 2.4261(13) . ?
Ag P1 2.4342(12) . ?
P1 C7 1.809(5) . ?
P1 C1 1.813(5) . ?
P1 C13 1.819(5) . ?
P2 C14 1.815(5) . ?
P2 C15 1.822(5) . ?
P2 C21 1.825(4) . ?
O1 C23 1.391(5) . ?
O1 C22 1.443(5) . ?
O2 C36 1.401(5) . ?
O2 C46 1.441(5) . ?
B F1 1.300(8) . ?
B F4 1.309(9) . ?
B F3 1.334(8) . ?
B F2 1.394(9) . ?
C1 C6 1.389(7) . ?
C1 C2 1.392(7) . ?
C2 C3 1.409(8) . ?
C3 C4 1.364(9) . ?
C4 C5 1.361(9) . ?
C5 C6 1.384(8) . ?
C7 C8 1.365(6) . ?
C7 C12 1.382(7) . ?
C8 C9 1.387(9) . ?
C9 C10 1.338(11) . ?
C10 C11 1.371(10) . ?
C11 C12 1.380(8) . ?
C13 C46 1.507(6) 2 ?
C14 C44 1.259(9) . ?
C14 C40 1.316(8) . ?
C15 C16 1.382(6) . ?
C15 C20 1.388(6) . ?
C16 C17 1.382(7) . ?
C17 C18 1.359(7) . ?
C18 C19 1.366(7) . ?
C19 C20 1.373(7) . ?
C21 C22 1.500(6) . ?
C23 C24 1.396(6) . ?
C23 C28 1.397(6) . ?
C24 C25 1.402(6) . ?
C24 C29 1.501(5) . ?
C25 C26 1.377(6) . ?
C26 C27 1.372(6) . ?
C27 C28 1.403(6) . ?
C28 C30 1.510(6) . ?
C29 C24 1.501(5) 2 ?
C31 C32 1.383(6) . ?
C31 C36 1.397(6) . ?
C31 C30 1.509(6) . ?
C32 C33 1.363(7) . ?
C35 C34 1.381(6) . ?
C35 C36 1.391(6) . ?
C35 C45 1.510(5) . ?
C33 C34 1.377(6) . ?
C40 C41 1.390(10) . ?
C41 C42 1.270(11) . ?
C42 C43 1.224(13) . ?
C43 C44 1.389(14) . ?
C45 C35 1.510(5) 2 ?
C46 C13 1.507(6) 2 ?
